data_1553390
loop_
_publ_author_name
'Huang, Hongbo'
'Song, Yongxiang'
'Li, Xin'
'Wang, Xin'
'Ling, Chunyao'
'Qin, Xiangjing'
'Zhou, Zhenbin'
'Li, Qinglian'
'Wei, Xiaoyi'
'Ju, Jianhua'

_publ_section_title
;
 Abyssomicin Monomers and Dimers from the Marine-Derived Streptomyces
 koyangensis SCSIO 5802.
;
_journal_issue 8
_journal_name_full 'Journal of natural products'
_journal_page_first 1892
_journal_page_last 1898
_journal_paper_doi 10.1021/acs.jnatprod.8b00448
_journal_volume 81
_journal_year 2018
_chemical_absolute_configuration ad
_chemical_formula_moiety 'C38 H46 O12 S, 2(H2 O)'
_chemical_formula_sum 'C38 H50 O14 S'
_chemical_formula_weight 762.84
_space_group_crystal_system hexagonal
_space_group_IT_number 171
_space_group_name_Hall 'P 62'
_space_group_name_H-M_alt 'P 62'
_atom_sites_solution_hydrogens mixed
_atom_sites_solution_primary direct
_atom_sites_solution_secondary difmap
_audit_creation_method SHELXL-2014/7
_cell_angle_alpha 90
_cell_angle_beta 90
_cell_angle_gamma 120
_cell_formula_units_Z 3
_cell_length_a 13.4030(8)
_cell_length_b 13.4030(8)
_cell_length_c 17.8604(10)
_cell_measurement_reflns_used 4374
_cell_measurement_temperature 293(2)
_cell_measurement_theta_max 70.0480
_cell_measurement_theta_min 3.8330
_cell_volume 2778.6(3)
_computing_cell_refinement 'Bruker SMART'
_computing_data_collection 'Bruker SMART'
_computing_data_reduction 'Bruker SMART'
_computing_molecular_graphics 'SHELXL-2014/7 (Sheldrick, 2014)'
_computing_publication_material SHELXL
_computing_structure_refinement 'SHELXL-2014/7 (Sheldrick, 2014)'
_computing_structure_solution 'Bruker SMART'
_diffrn_ambient_temperature 293(2)
_diffrn_measured_fraction_theta_full 0.999
_diffrn_measured_fraction_theta_max 0.988
_diffrn_measurement_device_type graphite
_diffrn_measurement_method 'CCD area detector'
_diffrn_radiation_type CuK\a
_diffrn_radiation_wavelength 1.54184
_diffrn_reflns_av_R_equivalents 0.0232
_diffrn_reflns_av_unetI/netI 0.0244
_diffrn_reflns_Laue_measured_fraction_full 0.999
_diffrn_reflns_Laue_measured_fraction_max 0.988
_diffrn_reflns_limit_h_max 14
_diffrn_reflns_limit_h_min -16
_diffrn_reflns_limit_k_max 16
_diffrn_reflns_limit_k_min -10
_diffrn_reflns_limit_l_max 21
_diffrn_reflns_limit_l_min -20
_diffrn_reflns_number 9136
_diffrn_reflns_point_group_measured_fraction_full 0.975
_diffrn_reflns_point_group_measured_fraction_max 0.953
_diffrn_reflns_theta_full 67.684
_diffrn_reflns_theta_max 70.604
_diffrn_reflns_theta_min 3.808
_diffrn_source 'fine-focus sealed tube'
_exptl_absorpt_coefficient_mu 1.368
_exptl_absorpt_correction_T_max 0.960
_exptl_absorpt_correction_T_min 0.921
_exptl_absorpt_correction_type multi-scan
_exptl_absorpt_process_details saddas
_exptl_crystal_colour colorless
_exptl_crystal_density_diffrn 1.368
_exptl_crystal_density_method 'not measured'
_exptl_crystal_description diamond
_exptl_crystal_F_000 1218
_exptl_crystal_size_max 0.100
_exptl_crystal_size_mid 0.050
_exptl_crystal_size_min 0.030
_refine_diff_density_max 0.294
_refine_diff_density_min -0.340
_refine_diff_density_rms 0.042
_refine_ls_abs_structure_details
;
 Classical Flack method preferred over Parsons because s.u. lower.
;
_refine_ls_abs_structure_Flack -0.01(4)
_refine_ls_extinction_method none
_refine_ls_goodness_of_fit_ref 1.161
_refine_ls_hydrogen_treatment mixed
_refine_ls_matrix_type full
_refine_ls_number_parameters 272
_refine_ls_number_reflns 3407
_refine_ls_number_restraints 1
_refine_ls_restrained_S_all 1.161
_refine_ls_R_factor_all 0.0471
_refine_ls_R_factor_gt 0.0450
_refine_ls_shift/su_max 0.000
_refine_ls_shift/su_mean 0.000
_refine_ls_structure_factor_coef Fsqd
_refine_ls_weighting_details 'w=1/[\s^2^(Fo^2^)+(0.0856P)^2^+0.1637P] where P=(Fo^2^+2Fc^2^)/3'
_refine_ls_weighting_scheme calc
_refine_ls_wR_factor_gt 0.1211
_refine_ls_wR_factor_ref 0.1229
_reflns_Friedel_coverage 0.865
_reflns_Friedel_fraction_full 0.948
_reflns_Friedel_fraction_max 0.916
_reflns_number_gt 3234
_reflns_number_total 3407
_reflns_threshold_expression 'I > 2\s(I)'
_cod_data_source_file np8b00448_si_004.cif
_cod_data_source_block 1
_cod_original_cell_volume 2778.6(4)
_cod_database_code 1553390
_shelx_shelxl_version_number 2014/7
_shelx_space_group_comment
;
The symmetry employed for this shelxl refinement is uniquely defined
by the following loop, which should always be used as a source of
symmetry information in preference to the above space-group names.
They are only intended as comments.
;
_shelx_estimated_absorpt_t_min 0.875
_shelx_estimated_absorpt_t_max 0.960

loop_
_space_group_symop_operation_xyz
'x, y, z'
'-y, x-y, z+2/3'
'-x+y, -x, z+1/3'
'-x, -y, z'
'y, -x+y, z+2/3'
'x-y, x, z+1/3'

loop_
_atom_site_label
_atom_site_type_symbol
_atom_site_fract_x
_atom_site_fract_y
_atom_site_fract_z
_atom_site_U_iso_or_equiv
_atom_site_adp_type
_atom_site_occupancy
_atom_site_site_symmetry_order
_atom_site_calc_flag
_atom_site_refinement_flags_posn
_atom_site_refinement_flags_adp
_atom_site_refinement_flags_occupancy
C1 C 0.7837(4) 0.6148(3) 0.3973(2) 0.0396(8) Uani 1 1 d . . .
C2 C 0.8416(3) 0.5878(3) 0.4575(2) 0.0359(8) Uani 1 1 d . . .
C3 C 0.7817(3) 0.4878(3) 0.4959(2) 0.0349(7) Uani 1 1 d . . .
C4 C 0.8214(3) 0.4578(3) 0.5666(2) 0.0356(7) Uani 1 1 d . . .
H4A H 0.8772 0.4345 0.5539 0.043 Uiso 1 1 calc R U .
H4B H 0.7561 0.3925 0.5900 0.043 Uiso 1 1 calc R U .
C5 C 0.8759(3) 0.5571(3) 0.6228(2) 0.0345(7) Uani 1 1 d . . .
H5A H 0.9512 0.6143 0.6043 0.041 Uiso 1 1 calc R U .
H5B H 0.8872 0.5278 0.6698 0.041 Uiso 1 1 calc R U .
C6 C 0.8045(3) 0.6164(3) 0.6379(2) 0.0358(8) Uani 1 1 d . . .
C7 C 0.8124(3) 0.6990(3) 0.57596(19) 0.0354(7) Uani 1 1 d . . .
C8 C 0.9291(3) 0.7704(3) 0.53835(19) 0.0335(7) Uani 1 1 d . . .
C9 C 0.9460(3) 0.8789(3) 0.49681(19) 0.0342(7) Uani 1 1 d . . .
C10 C 1.0269(4) 0.8893(3) 0.43260(19) 0.0359(8) Uani 1 1 d . . .
C11 C 1.1436(3) 0.9081(3) 0.4629(2) 0.0350(8) Uani 1 1 d . . .
C12 C 1.1544(3) 0.7976(3) 0.45440(19) 0.0344(7) Uani 1 1 d . . .
C13 C 1.1516(4) 0.7714(3) 0.3703(2) 0.0372(8) Uani 1 1 d . . .
C14 C 1.0326(4) 0.7441(3) 0.3418(2) 0.0400(8) Uani 1 1 d . . .
H14A H 1.0417 0.7909 0.2982 0.048 Uiso 1 1 calc R U .
H14B H 0.9891 0.6638 0.3270 0.048 Uiso 1 1 calc R U .
C15 C 0.9665(3) 0.7675(3) 0.40212(19) 0.0351(7) Uani 1 1 d . . .
C16 C 0.9494(3) 0.6989(3) 0.47500(19) 0.0322(7) Uani 1 1 d . . .
C17 C 0.6793(4) 0.5324(3) 0.6587(2) 0.0426(9) Uani 1 1 d . . .
H17A H 0.6421 0.5749 0.6731 0.064 Uiso 1 1 calc R U .
H17B H 0.6770 0.4850 0.6997 0.064 Uiso 1 1 calc R U .
H17C H 0.6401 0.4846 0.6164 0.064 Uiso 1 1 calc R U .
C18 C 1.2600(4) 0.8145(3) 0.4958(2) 0.0381(8) Uani 1 1 d . . .
H18A H 1.2517 0.8243 0.5482 0.057 Uiso 1 1 calc R U .
H18B H 1.3269 0.8817 0.4768 0.057 Uiso 1 1 calc R U .
H18C H 1.2687 0.7483 0.4886 0.057 Uiso 1 1 calc R U .
C19 C 1.1737(4) 0.6717(4) 0.3535(2) 0.0443(9) Uani 1 1 d . . .
H19A H 1.1223 0.6056 0.3828 0.066 Uiso 1 1 calc R U .
H19B H 1.2519 0.6944 0.3659 0.066 Uiso 1 1 calc R U .
H19C H 1.1607 0.6526 0.3012 0.066 Uiso 1 1 calc R U .
H6 H 0.839(3) 0.676(3) 0.679(2) 0.026(9) Uiso 1 1 d . . .
H8 H 0.985(3) 0.788(3) 0.574(2) 0.018(8) Uiso 1 1 d . . .
H9 H 0.869(4) 0.862(4) 0.476(3) 0.038(11) Uiso 1 1 d . . .
H10 H 1.038(3) 0.943(3) 0.397(3) 0.025(8) Uiso 1 1 d . . .
H11 H 1.149(3) 0.922(3) 0.516(3) 0.030(10) Uiso 1 1 d . . .
H13 H 1.209(4) 0.837(4) 0.346(3) 0.038(11) Uiso 1 1 d . . .
O1 O 0.8499(3) 0.7262(2) 0.37424(14) 0.0394(6) Uani 1 1 d . . .
O2 O 0.6885(3) 0.5523(2) 0.37152(16) 0.0466(7) Uani 1 1 d . . .
O3 O 0.6749(2) 0.4072(2) 0.47416(15) 0.0406(6) Uani 1 1 d . . .
H3 H 0.6564 0.4297 0.4368 0.061 Uiso 1 1 calc R U .
O4 O 0.7302(2) 0.7097(2) 0.55939(17) 0.0439(6) Uani 1 1 d . . .
O5 O 1.0543(2) 0.6982(2) 0.48921(13) 0.0328(5) Uani 1 1 d . . .
O6 O 1.2350(3) 1.0010(2) 0.42382(15) 0.0430(6) Uani 1 1 d . . .
H6A H 1.2968 1.0113 0.4398 0.065 Uiso 1 1 calc R U .
O7 O 0.6022(4) 0.8083(3) 0.5059(2) 0.0624(9) Uani 1 1 d G . .
H7A H 0.6568 0.8051 0.5277 0.11(3) Uiso 1 1 d G . .
H7B H 0.5394 0.7457 0.5130 0.017(8) Uiso 1 1 d G . .
S1 S 1.0000 1.0000 0.56182(7) 0.0343(3) Uani 1 2 d S T P

loop_
_atom_site_aniso_label
_atom_site_aniso_U_11
_atom_site_aniso_U_22
_atom_site_aniso_U_33
_atom_site_aniso_U_23
_atom_site_aniso_U_13
_atom_site_aniso_U_12
C1 0.060(2) 0.0413(18) 0.0277(17) -0.0052(15) -0.0072(16) 0.0327(17)
C2 0.051(2) 0.0376(17) 0.0267(17) -0.0070(13) -0.0074(14) 0.0278(16)
C3 0.0477(19) 0.0342(17) 0.0293(18) -0.0066(13) -0.0043(15) 0.0253(16)
C4 0.0483(19) 0.0302(15) 0.0296(17) -0.0006(14) -0.0015(16) 0.0205(14)
C5 0.0483(19) 0.0326(16) 0.0239(16) 0.0015(13) -0.0019(14) 0.0211(15)
C6 0.050(2) 0.0330(16) 0.0244(17) -0.0010(13) 0.0005(14) 0.0205(15)
C7 0.050(2) 0.0349(16) 0.0261(17) -0.0043(13) 0.0003(14) 0.0253(15)
C8 0.050(2) 0.0332(16) 0.0234(16) -0.0006(13) -0.0042(14) 0.0250(15)
C9 0.053(2) 0.0323(16) 0.0230(15) -0.0028(13) -0.0026(14) 0.0252(15)
C10 0.061(2) 0.0344(17) 0.0219(16) 0.0014(13) 0.0022(15) 0.0311(17)
C11 0.052(2) 0.0309(17) 0.0251(17) 0.0030(13) 0.0050(14) 0.0231(16)
C12 0.050(2) 0.0322(17) 0.0250(17) 0.0046(13) 0.0054(15) 0.0240(15)
C13 0.057(2) 0.0380(18) 0.0243(17) 0.0039(14) 0.0068(15) 0.0292(17)
C14 0.068(2) 0.0417(19) 0.0218(17) -0.0010(13) -0.0011(16) 0.0356(18)
C15 0.054(2) 0.0370(17) 0.0215(16) 0.0009(14) -0.0014(15) 0.0284(16)
C16 0.0474(19) 0.0323(16) 0.0214(15) 0.0013(12) -0.0020(13) 0.0234(15)
C17 0.052(2) 0.0399(19) 0.034(2) 0.0007(15) 0.0040(16) 0.0214(17)
C18 0.050(2) 0.0365(18) 0.0303(18) 0.0033(14) 0.0025(15) 0.0232(17)
C19 0.067(2) 0.047(2) 0.0318(19) -0.0003(15) 0.0036(17) 0.038(2)
O1 0.0588(16) 0.0417(13) 0.0257(12) -0.0036(10) -0.0083(11) 0.0312(13)
O2 0.0593(17) 0.0472(15) 0.0375(15) -0.0069(12) -0.0173(13) 0.0297(14)
O3 0.0506(15) 0.0372(13) 0.0353(14) -0.0058(10) -0.0103(11) 0.0228(12)
O4 0.0515(14) 0.0467(14) 0.0411(15) 0.0017(12) 0.0002(13) 0.0302(12)
O5 0.0463(13) 0.0322(12) 0.0240(12) 0.0022(9) -0.0002(10) 0.0227(11)
O6 0.0585(16) 0.0380(13) 0.0336(14) 0.0090(11) 0.0098(12) 0.0249(12)
O7 0.092(3) 0.073(2) 0.0441(19) 0.0128(16) 0.0078(18) 0.057(2)
S1 0.0547(7) 0.0325(5) 0.0212(5) 0.000 0.000 0.0258(5)

loop_
_atom_type_symbol
_atom_type_description
_atom_type_scat_dispersion_real
_atom_type_scat_dispersion_imag
_atom_type_scat_source
C C 0.0181 0.0091 'International Tables Vol C Tables 4.2.6.8 and 6.1.1.4'
H H 0.0000 0.0000 'International Tables Vol C Tables 4.2.6.8 and 6.1.1.4'
O O 0.0492 0.0322 'International Tables Vol C Tables 4.2.6.8 and 6.1.1.4'
S S 0.3331 0.5567 'International Tables Vol C Tables 4.2.6.8 and 6.1.1.4'

loop_
_geom_angle_atom_site_label_1
_geom_angle_atom_site_label_2
_geom_angle_atom_site_label_3
_geom_angle
_geom_angle_site_symmetry_3
O2 C1 O1 121.6(3) .
O2 C1 C2 127.5(4) .
O1 C1 C2 110.8(3) .
C3 C2 C1 119.2(3) .
C3 C2 C16 132.6(3) .
C1 C2 C16 105.8(3) .
O3 C3 C2 120.9(3) .
O3 C3 C4 113.8(3) .
C2 C3 C4 125.2(3) .
C3 C4 C5 113.4(3) .
C3 C4 H4A 108.9 .
C5 C4 H4A 108.9 .
C3 C4 H4B 108.9 .
C5 C4 H4B 108.9 .
H4A C4 H4B 107.7 .
C4 C5 C6 114.5(3) .
C4 C5 H5A 108.6 .
C6 C5 H5A 108.6 .
C4 C5 H5B 108.6 .
C6 C5 H5B 108.6 .
H5A C5 H5B 107.6 .
C17 C6 C7 111.2(3) .
C17 C6 C5 113.5(3) .
C7 C6 C5 114.2(3) .
C17 C6 H6 108(2) .
C7 C6 H6 96(2) .
C5 C6 H6 112(2) .
O4 C7 C8 121.7(3) .
O4 C7 C6 121.5(4) .
C8 C7 C6 116.8(3) .
C7 C8 C9 115.2(3) .
C7 C8 C16 111.5(3) .
C9 C8 C16 103.7(3) .
C7 C8 H8 108(2) .
C9 C8 H8 112(2) .
C16 C8 H8 107(2) .
C10 C9 C8 102.0(3) .
C10 C9 S1 116.5(3) .
C8 C9 S1 109.8(2) .
C10 C9 H9 110(3) .
C8 C9 H9 108(3) .
S1 C9 H9 110(3) .
C15 C10 C9 101.4(3) .
C15 C10 C11 104.6(3) .
C9 C10 C11 111.3(3) .
C15 C10 H10 113(2) .
C9 C10 H10 114(2) .
C11 C10 H10 111(2) .
O6 C11 C10 109.2(3) .
O6 C11 C12 109.6(3) .
C10 C11 C12 112.0(3) .
O6 C11 H11 112(2) .
C10 C11 H11 110(2) .
C12 C11 H11 104(2) .
O5 C12 C18 106.9(3) .
O5 C12 C13 107.4(3) .
C18 C12 C13 115.2(3) .
O5 C12 C11 110.0(3) .
C18 C12 C11 109.5(3) .
C13 C12 C11 107.9(3) .
C14 C13 C19 110.9(3) .
C14 C13 C12 106.4(3) .
C19 C13 C12 113.3(3) .
C14 C13 H13 110(3) .
C19 C13 H13 107(3) .
C12 C13 H13 109(3) .
C15 C14 C13 111.0(3) .
C15 C14 H14A 109.4 .
C13 C14 H14A 109.4 .
C15 C14 H14B 109.4 .
C13 C14 H14B 109.4 .
H14A C14 H14B 108.0 .
O1 C15 C10 115.1(3) .
O1 C15 C14 107.7(3) .
C10 C15 C14 115.1(3) .
O1 C15 C16 104.5(3) .
C10 C15 C16 100.3(3) .
C14 C15 C16 113.7(3) .
O5 C16 C2 119.5(3) .
O5 C16 C15 107.4(3) .
C2 C16 C15 101.4(3) .
O5 C16 C8 110.0(3) .
C2 C16 C8 112.0(3) .
C15 C16 C8 105.0(3) .
C6 C17 H17A 109.5 .
C6 C17 H17B 109.5 .
H17A C17 H17B 109.5 .
C6 C17 H17C 109.5 .
H17A C17 H17C 109.5 .
H17B C17 H17C 109.5 .
C12 C18 H18A 109.5 .
C12 C18 H18B 109.5 .
H18A C18 H18B 109.5 .
C12 C18 H18C 109.5 .
H18A C18 H18C 109.5 .
H18B C18 H18C 109.5 .
C13 C19 H19A 109.5 .
C13 C19 H19B 109.5 .
H19A C19 H19B 109.5 .
C13 C19 H19C 109.5 .
H19A C19 H19C 109.5 .
H19B C19 H19C 109.5 .
C1 O1 C15 107.4(3) .
C3 O3 H3 109.5 .
C16 O5 C12 111.8(2) .
C11 O6 H6A 109.5 .
H7A O7 H7B 109.5 .
C9 S1 C9 101.0(2) 4_775

loop_
_geom_bond_atom_site_label_1
_geom_bond_atom_site_label_2
_geom_bond_distance
_geom_bond_site_symmetry_2
C1 O2 1.214(5) .
C1 O1 1.365(5) .
C1 C2 1.473(5) .
C2 C3 1.355(6) .
C2 C16 1.500(5) .
C3 O3 1.349(5) .
C3 C4 1.501(5) .
C4 C5 1.530(5) .
C4 H4A 0.9700 .
C4 H4B 0.9700 .
C5 C6 1.543(5) .
C5 H5A 0.9700 .
C5 H5B 0.9700 .
C6 C17 1.528(6) .
C6 C7 1.531(5) .
C6 H6 1.01(4) .
C7 O4 1.217(5) .
C7 C8 1.522(5) .
C8 C9 1.545(4) .
C8 C16 1.592(5) .
C8 H8 0.93(4) .
C9 C10 1.536(5) .
C9 S1 1.825(3) .
C9 H9 1.01(5) .
C10 C15 1.515(5) .
C10 C11 1.552(6) .
C10 H10 0.91(4) .
C11 O6 1.419(4) .
C11 C12 1.566(5) .
C11 H11 0.97(5) .
C12 O5 1.474(4) .
C12 C18 1.511(6) .
C12 C13 1.538(5) .
C13 C14 1.533(6) .
C13 C19 1.537(5) .
C13 H13 0.94(5) .
C14 C15 1.524(5) .
C14 H14A 0.9700 .
C14 H14B 0.9700 .
C15 O1 1.460(5) .
C15 C16 1.543(4) .
C16 O5 1.433(4) .
C17 H17A 0.9600 .
C17 H17B 0.9600 .
C17 H17C 0.9600 .
C18 H18A 0.9600 .
C18 H18B 0.9600 .
C18 H18C 0.9600 .
C19 H19A 0.9600 .
C19 H19B 0.9600 .
C19 H19C 0.9600 .
O3 H3 0.8200 .
O6 H6A 0.8200 .
O7 H7A 0.8494 .
O7 H7B 0.8498 .
S1 C9 1.825(3) 4_775

loop_
_geom_torsion_atom_site_label_1
_geom_torsion_atom_site_label_2
_geom_torsion_atom_site_label_3
_geom_torsion_atom_site_label_4
_geom_torsion
_geom_torsion_site_symmetry_4
O2 C1 C2 C3 -7.7(6) .
O1 C1 C2 C3 169.3(3) .
O2 C1 C2 C16 -172.4(4) .
O1 C1 C2 C16 4.7(4) .
C1 C2 C3 O3 7.9(5) .
C16 C2 C3 O3 167.6(4) .
C1 C2 C3 C4 -168.7(3) .
C16 C2 C3 C4 -9.0(6) .
O3 C3 C4 C5 -133.6(3) .
C2 C3 C4 C5 43.2(5) .
C3 C4 C5 C6 48.8(4) .
C4 C5 C6 C17 51.8(4) .
C4 C5 C6 C7 -77.1(4) .
C17 C6 C7 O4 14.8(5) .
C5 C6 C7 O4 144.8(3) .
C17 C6 C7 C8 -167.6(3) .
C5 C6 C7 C8 -37.6(4) .
O4 C7 C8 C9 17.3(5) .
C6 C7 C8 C9 -160.3(3) .
O4 C7 C8 C16 -100.5(4) .
C6 C7 C8 C16 81.9(4) .
C7 C8 C9 C10 -148.5(3) .
C16 C8 C9 C10 -26.4(4) .
C7 C8 C9 S1 87.3(3) .
C16 C8 C9 S1 -150.6(2) .
C8 C9 C10 C15 48.8(3) .
S1 C9 C10 C15 168.3(2) .
C8 C9 C10 C11 -62.0(4) .
S1 C9 C10 C11 57.5(3) .
C15 C10 C11 O6 119.3(3) .
C9 C10 C11 O6 -131.9(3) .
C15 C10 C11 C12 -2.2(4) .
C9 C10 C11 C12 106.5(3) .
O6 C11 C12 O5 -175.1(3) .
C10 C11 C12 O5 -53.7(4) .
O6 C11 C12 C18 67.7(4) .
C10 C11 C12 C18 -170.9(3) .
O6 C11 C12 C13 -58.3(4) .
C10 C11 C12 C13 63.1(4) .
O5 C12 C13 C14 54.8(3) .
C18 C12 C13 C14 173.7(3) .
C11 C12 C13 C14 -63.7(4) .
O5 C12 C13 C19 -67.3(4) .
C18 C12 C13 C19 51.6(5) .
C11 C12 C13 C19 174.2(3) .
C19 C13 C14 C15 131.2(3) .
C12 C13 C14 C15 7.6(4) .
C9 C10 C15 O1 60.5(3) .
C11 C10 C15 O1 176.3(3) .
C9 C10 C15 C14 -173.4(3) .
C11 C10 C15 C14 -57.6(4) .
C9 C10 C15 C16 -51.0(3) .
C11 C10 C15 C16 64.8(3) .
C13 C14 C15 O1 -173.1(3) .
C13 C14 C15 C10 57.0(4) .
C13 C14 C15 C16 -57.9(4) .
C3 C2 C16 O5 58.9(6) .
C1 C2 C16 O5 -139.4(3) .
C3 C2 C16 C15 176.7(4) .
C1 C2 C16 C15 -21.7(4) .
C3 C2 C16 C8 -71.8(5) .
C1 C2 C16 C8 89.9(3) .
O1 C15 C16 O5 157.1(2) .
C10 C15 C16 O5 -83.4(3) .
C14 C15 C16 O5 40.0(4) .
O1 C15 C16 C2 30.9(3) .
C10 C15 C16 C2 150.5(3) .
C14 C15 C16 C2 -86.2(4) .
O1 C15 C16 C8 -85.8(3) .
C10 C15 C16 C8 33.7(3) .
C14 C15 C16 C8 157.1(3) .
C7 C8 C16 O5 -124.5(3) .
C9 C8 C16 O5 111.0(3) .
C7 C8 C16 C2 10.9(4) .
C9 C8 C16 C2 -113.6(3) .
C7 C8 C16 C15 120.2(3) .
C9 C8 C16 C15 -4.3(4) .
O2 C1 O1 C15 -166.8(4) .
C2 C1 O1 C15 16.0(4) .
C10 C15 O1 C1 -138.6(3) .
C14 C15 O1 C1 91.5(3) .
C16 C15 O1 C1 -29.6(3) .
C2 C16 O5 C12 139.6(3) .
C15 C16 O5 C12 25.1(3) .
C8 C16 O5 C12 -88.7(3) .
C18 C12 O5 C16 158.5(3) .
C13 C12 O5 C16 -77.3(3) .
C11 C12 O5 C16 39.8(4) .
C10 C9 S1 C9 47.9(2) 4_775
C8 C9 S1 C9 163.2(3) 4_775
